data_4122415
loop_
_publ_author_name
'Nicolaou, K. C.'
'Hale, Christopher R. H.'
'Nilewski, Christian'
'Ioannidou, Heraklidia A.'
'ElMarrouni, Abdelatif'
'Nilewski, Lizanne G.'
'Beabout, Kathryn'
'Wang, Tim T.'
'Shamoo, Yousif'

_publ_section_title
;
 Total synthesis of viridicatumtoxin B and analogues thereof: strategy
 evolution, structural revision, and biological evaluation.
;
_journal_issue 34
_journal_name_full 'Journal of the American Chemical Society'
_journal_page_first 12137
_journal_page_last 12160
_journal_paper_doi 10.1021/ja506472u
_journal_volume 136
_journal_year 2014
_chemical_formula_moiety 'C29 H34 O7'
_chemical_formula_sum 'C29 H34 O7'
_chemical_formula_weight 494.56
_chemical_name_systematic
;
 ?
;
_space_group_crystal_system monoclinic
_space_group_IT_number 14
_space_group_name_Hall '-P 2ybc'
_space_group_name_H-M_alt 'P 1 21/c 1'
_symmetry_space_group_name_Hall '-P 2ybc'
_symmetry_space_group_name_H-M 'P 1 21/c 1'
_atom_sites_solution_hydrogens geom
_atom_sites_solution_primary direct
_atom_sites_solution_secondary difmap
_audit_creation_date 2014-03-07
_audit_creation_method
;
Olex2 1.2-beta
(compiled 2014.02.28 svn.r2899 for OlexSys, GUI svn.r4781)
;
_cell_angle_alpha 90
_cell_angle_beta 95.6600(7)
_cell_angle_gamma 90
_cell_formula_units_Z 4
_cell_length_a 16.0786(3)
_cell_length_b 10.6130(2)
_cell_length_c 14.3637(2)
_cell_measurement_reflns_used 9969
_cell_measurement_temperature 100
_cell_measurement_theta_max 68.188
_cell_measurement_theta_min 2.761
_cell_volume 2439.10(7)
_computing_cell_refinement 'SAINT v8.34A (Bruker, 2013)'
_computing_data_collection 'APEX2 v2013.6-2 (Bruker, 2013)'
_computing_data_reduction 'SAINT v8.34A (Bruker, 2013)'
_computing_molecular_graphics 'Olex2 (Dolomanov et al., 2009)'
_computing_publication_material 'Olex2 (Dolomanov et al., 2009)'
_computing_structure_refinement 'XL (Sheldrick, 2008)'
_computing_structure_solution 'XT (Sheldrick, 2008)'
_diffrn_ambient_temperature 100
_diffrn_detector 'Bruker APEX-II CCD'
_diffrn_detector_area_resol_mean 7.9
_diffrn_detector_type 'CCD Area Detector'
_diffrn_measured_fraction_theta_full 0.997
_diffrn_measured_fraction_theta_max 0.996
_diffrn_measurement_device 'Kappa Four-Circle Diffractometer'
_diffrn_measurement_device_type 'Bruker X8 APEX II'
_diffrn_measurement_method '\w and \f scans'
_diffrn_radiation_monochromator 'Double Bounce Multilayer Mirrors'
_diffrn_radiation_probe x-ray
_diffrn_radiation_type CuK\a
_diffrn_radiation_wavelength 1.54178
_diffrn_reflns_av_R_equivalents 0.0297
_diffrn_reflns_av_unetI/netI 0.0165
_diffrn_reflns_Laue_measured_fraction_full 0.997
_diffrn_reflns_Laue_measured_fraction_max 0.996
_diffrn_reflns_limit_h_max 19
_diffrn_reflns_limit_h_min -19
_diffrn_reflns_limit_k_max 12
_diffrn_reflns_limit_k_min -12
_diffrn_reflns_limit_l_max 17
_diffrn_reflns_limit_l_min -17
_diffrn_reflns_number 31718
_diffrn_reflns_point_group_measured_fraction_full 0.997
_diffrn_reflns_point_group_measured_fraction_max 0.996
_diffrn_reflns_theta_full 68.000
_diffrn_reflns_theta_max 68.284
_diffrn_reflns_theta_min 2.762
_diffrn_source 'Micro Focus Rotating Anode'
_diffrn_source_type 'Bruker FR-591'
_diffrn_standards_number 0
_exptl_absorpt_coefficient_mu 0.780
_exptl_absorpt_correction_T_max 0.7531
_exptl_absorpt_correction_T_min 0.6898
_exptl_absorpt_correction_type multi-scan
_exptl_absorpt_process_details
;
SADABS-2012/1 (Bruker,2012) was used for absorption correction.
wR2(int) was 0.0820 before and 0.0471 after correction.
The Ratio of minimum to maximum transmission is 0.9159.
The \l/2 correction factor is 0.0015.
;
_exptl_crystal_colour Orange
_exptl_crystal_colour_primary orange
_exptl_crystal_density_diffrn 1.347
_exptl_crystal_description Block
_exptl_crystal_F_000 1056
_exptl_crystal_size_max 0.173
_exptl_crystal_size_mid 0.113
_exptl_crystal_size_min 0.053
_refine_diff_density_max 0.369
_refine_diff_density_min -0.251
_refine_diff_density_rms 0.042
_refine_ls_extinction_method none
_refine_ls_goodness_of_fit_ref 1.046
_refine_ls_hydrogen_treatment constr
_refine_ls_matrix_type full
_refine_ls_number_parameters 333
_refine_ls_number_reflns 4452
_refine_ls_number_restraints 318
_refine_ls_restrained_S_all 1.011
_refine_ls_R_factor_all 0.0402
_refine_ls_R_factor_gt 0.0366
_refine_ls_shift/su_max 0.000
_refine_ls_shift/su_mean 0.000
_refine_ls_structure_factor_coef Fsqd
_refine_ls_weighting_details 'w=1/[\s^2^(Fo^2^)+(0.0464P)^2^+1.3833P] where P=(Fo^2^+2Fc^2^)/3'
_refine_ls_weighting_scheme calc
_refine_ls_wR_factor_gt 0.0954
_refine_ls_wR_factor_ref 0.0977
_reflns_Friedel_coverage 0.000
_reflns_number_gt 4030
_reflns_number_total 4452
_reflns_threshold_expression 'I > 2\s(I)'
_cod_data_source_file ja506472u_si_003.cif
_cod_data_source_block RiceKCN01
_cod_depositor_comments
;
The following automatic conversions were performed:

'_diffrn_radiation_probe' value 'X-ray' changed to 'x-ray' according
to
/usr/data/users/saulius/crontab/automatic-downloads/rss-feeds/ACS/lib/dictionaries/cif_core.dic
dictionary named 'cif_core.dic' version 2.4.2 from
2011-04-26.

'_exptl_crystal_colour_primary' value 'Orange' changed
to 'orange' according to
/usr/data/users/saulius/crontab/automatic-downloads/rss-feeds/ACS/lib/dictionaries/cif_core.dic
dictionary named 'cif_core.dic' version 2.4.2 from 2011-04-26.

Automatic conversion script
Id: cif_fix_values 2281 2013-09-26 08:29:07Z andrius 

 Adding full bibliography for 4122414--4122415.cif.

 Adding full bibliography for 4122414--4122415.cif.
;
_cod_database_code 4122415
_shelxl_version_number 2013-4
_shelx_space_group_comment
;
The symmetry employed for this shelxl refinement is uniquely defined
by the following loop, which should always be used as a source of
symmetry information in preference to the above space-group names.
They are only intended as comments.
;
_shelx_estimated_absorpt_t_max 0.960
_shelx_estimated_absorpt_t_min 0.877
_olex2_refinement_description
;
1. Fixed Uiso
 At 1.2 times of:
  All C(H) groups, All C(H,H) groups
 At 1.5 times of:
  All C(H,H,H) groups
2. Rigid body (RIGU) restrains
 All non-hydrogen atoms
 with sigma for 1-2 distances of 0.004 and sigma for 1-3 distances of 0.004
3.a Secondary CH2 refined with riding coordinates:
 C4(H4A,H4B), C5(H5A,H5B), C8(H8A,H8B)
3.b Aromatic/amide H refined with riding coordinates:
 C3(H3), C13(H13), C20(H20), C21(H21)
3.c Idealised Me refined as rotating group:
 C1(H1A,H1B,H1C), C23(H23A,H23B,H23C), C24(H24A,H24B,H24C), C25(H25A,H25B,
 H25C), C26(H26A,H26B,H26C), C27(H27A,H27B,H27C), C28(H28A,H28B,H28C), C29(H29A,
 H29B,H29C)
;

loop_
_space_group_symop_operation_xyz
'x, y, z'
'-x, y+1/2, -z+1/2'
'-x, -y, -z'
'x, -y-1/2, z-1/2'

loop_
_atom_site_label
_atom_site_type_symbol
_atom_site_fract_x
_atom_site_fract_y
_atom_site_fract_z
_atom_site_U_iso_or_equiv
_atom_site_adp_type
_atom_site_occupancy
_atom_site_site_symmetry_order
_atom_site_calc_flag
_atom_site_refinement_flags_posn
O1 O 0.18552(6) 0.50874(9) 0.45571(7) 0.0220(2) Uani 1 1 d .
O2 O 0.27287(6) 0.15842(9) 0.24295(7) 0.0212(2) Uani 1 1 d .
O3 O 0.04770(6) 0.41595(10) 0.09765(7) 0.0240(2) Uani 1 1 d .
O4 O 0.01801(6) 0.63233(10) 0.19995(7) 0.0238(2) Uani 1 1 d .
O5 O 0.31995(6) 0.81269(9) 0.36769(7) 0.0204(2) Uani 1 1 d .
O6 O 0.27421(6) 0.75513(9) 0.50514(7) 0.0204(2) Uani 1 1 d .
O7 O 0.07327(6) 0.87896(10) 0.19853(7) 0.0250(2) Uani 1 1 d .
C1 C 0.28494(10) 0.22886(14) 0.46550(10) 0.0245(3) Uani 1 1 d .
H1A H 0.2533 0.1791 0.4166 0.037 Uiso 1 1 calc GR
H1B H 0.2489 0.2946 0.4876 0.037 Uiso 1 1 calc GR
H1C H 0.3047 0.1737 0.5178 0.037 Uiso 1 1 calc GR
C2 C 0.35845(9) 0.28881(13) 0.42639(10) 0.0200(3) Uani 1 1 d .
C3 C 0.43651(10) 0.25886(15) 0.45747(11) 0.0264(3) Uani 1 1 d .
H3 H 0.4443 0.1973 0.5056 0.032 Uiso 1 1 calc R
C4 C 0.51316(9) 0.31481(16) 0.42240(12) 0.0300(4) Uani 1 1 d .
H4A H 0.5408 0.2504 0.3863 0.036 Uiso 1 1 calc R
H4B H 0.5528 0.3397 0.4764 0.036 Uiso 1 1 calc R
C5 C 0.49273(9) 0.42955(15) 0.36059(12) 0.0288(4) Uani 1 1 d .
H5A H 0.5409 0.4486 0.3250 0.035 Uiso 1 1 calc R
H5B H 0.4835 0.5032 0.4006 0.035 Uiso 1 1 calc R
C6 C 0.41463(9) 0.40843(14) 0.29178(10) 0.0223(3) Uani 1 1 d .
C7 C 0.33847(8) 0.39070(13) 0.35228(9) 0.0166(3) Uani 1 1 d .
C8 C 0.31914(8) 0.51887(13) 0.40178(10) 0.0175(3) Uani 1 1 d .
H8A H 0.3299 0.5099 0.4705 0.021 Uiso 1 1 calc R
H8B H 0.3556 0.5866 0.3813 0.021 Uiso 1 1 calc R
C9 C 0.22725(8) 0.55219(13) 0.37502(9) 0.0172(3) Uani 1 1 d .
C10 C 0.20357(8) 0.46984(13) 0.29186(9) 0.0168(3) Uani 1 1 d .
C11 C 0.25684(8) 0.36860(13) 0.29036(9) 0.0168(3) Uani 1 1 d .
C12 C 0.22947(9) 0.26782(13) 0.23173(10) 0.0180(3) Uani 1 1 d .
C13 C 0.15884(9) 0.28245(13) 0.16735(10) 0.0196(3) Uani 1 1 d .
H13 H 0.1421 0.2154 0.1259 0.023 Uiso 1 1 calc R
C14 C 0.11264(8) 0.39408(14) 0.16317(10) 0.0191(3) Uani 1 1 d .
C15 C 0.13285(8) 0.49005(13) 0.22917(9) 0.0178(3) Uani 1 1 d .
C16 C 0.08855(8) 0.61090(13) 0.23579(9) 0.0182(3) Uani 1 1 d .
C17 C 0.13623(8) 0.71244(13) 0.29236(9) 0.0172(3) Uani 1 1 d .
C18 C 0.20104(8) 0.68773(13) 0.35664(9) 0.0160(3) Uani 1 1 d .
C19 C 0.24646(8) 0.79349(13) 0.41321(10) 0.0174(3) Uani 1 1 d .
C20 C 0.19592(9) 0.91366(13) 0.41284(10) 0.0191(3) Uani 1 1 d .
H20 H 0.2094 0.9739 0.4609 0.023 Uiso 1 1 calc R
C21 C 0.13344(9) 0.93819(13) 0.34807(10) 0.0203(3) Uani 1 1 d .
H21 H 0.1040 1.0156 0.3499 0.024 Uiso 1 1 calc R
C22 C 0.10926(8) 0.84624(13) 0.27329(10) 0.0192(3) Uani 1 1 d .
C23 C 0.42926(10) 0.29103(15) 0.23250(11) 0.0265(3) Uani 1 1 d .
H23A H 0.3860 0.2865 0.1795 0.040 Uiso 1 1 calc GR
H23B H 0.4267 0.2153 0.2711 0.040 Uiso 1 1 calc GR
H23C H 0.4844 0.2966 0.2091 0.040 Uiso 1 1 calc GR
C24 C 0.40131(10) 0.51984(16) 0.22384(12) 0.0315(4) Uani 1 1 d .
H24A H 0.4009 0.5986 0.2594 0.047 Uiso 1 1 calc GR
H24B H 0.3478 0.5099 0.1856 0.047 Uiso 1 1 calc GR
H24C H 0.4468 0.5222 0.1831 0.047 Uiso 1 1 calc GR
C25 C 0.09765(9) 0.48677(16) 0.44219(11) 0.0273(3) Uani 1 1 d .
H25A H 0.0865 0.4123 0.4025 0.041 Uiso 1 1 calc GR
H25B H 0.0698 0.5602 0.4118 0.041 Uiso 1 1 calc GR
H25C H 0.0763 0.4726 0.5029 0.041 Uiso 1 1 calc GR
C26 C 0.25387(10) 0.05781(14) 0.17851(10) 0.0256(3) Uani 1 1 d .
H26A H 0.2659 0.0842 0.1158 0.038 Uiso 1 1 calc GR
H26B H 0.1946 0.0359 0.1774 0.038 Uiso 1 1 calc GR
H26C H 0.2881 -0.0158 0.1980 0.038 Uiso 1 1 calc GR
C27 C 0.03208(10) 0.32633(15) 0.02330(11) 0.0262(3) Uani 1 1 d .
H27A H -0.0115 0.3588 -0.0230 0.039 Uiso 1 1 calc GR
H27B H 0.0135 0.2466 0.0487 0.039 Uiso 1 1 calc GR
H27C H 0.0835 0.3123 -0.0066 0.039 Uiso 1 1 calc GR
C28 C 0.37116(9) 0.91621(14) 0.40368(11) 0.0254(3) Uani 1 1 d .
H28A H 0.4266 0.9095 0.3812 0.038 Uiso 1 1 calc GR
H28B H 0.3767 0.9138 0.4722 0.038 Uiso 1 1 calc GR
H28C H 0.3451 0.9958 0.3822 0.038 Uiso 1 1 calc GR
C29 C 0.21290(11) 0.75592(15) 0.57065(11) 0.0282(3) Uani 1 1 d .
H29A H 0.1661 0.7013 0.5479 0.042 Uiso 1 1 calc GR
H29B H 0.1925 0.8421 0.5777 0.042 Uiso 1 1 calc GR
H29C H 0.2380 0.7249 0.6313 0.042 Uiso 1 1 calc GR

loop_
_atom_site_aniso_label
_atom_site_aniso_U_11
_atom_site_aniso_U_22
_atom_site_aniso_U_33
_atom_site_aniso_U_23
_atom_site_aniso_U_13
_atom_site_aniso_U_12
O1 0.0250(5) 0.0204(5) 0.0207(5) 0.0013(4) 0.0027(4) -0.0013(4)
O2 0.0258(5) 0.0139(5) 0.0227(5) -0.0055(4) -0.0035(4) 0.0035(4)
O3 0.0245(5) 0.0216(5) 0.0237(5) -0.0069(4) -0.0083(4) 0.0035(4)
O4 0.0193(5) 0.0209(5) 0.0298(6) -0.0024(4) -0.0047(4) 0.0012(4)
O5 0.0177(5) 0.0169(5) 0.0270(5) -0.0042(4) 0.0045(4) -0.0029(4)
O6 0.0232(5) 0.0192(5) 0.0181(5) -0.0021(4) -0.0013(4) 0.0012(4)
O7 0.0257(5) 0.0205(5) 0.0275(5) 0.0028(4) -0.0046(4) 0.0024(4)
C1 0.0352(8) 0.0174(7) 0.0209(7) 0.0006(6) 0.0024(6) 0.0001(6)
C2 0.0277(7) 0.0135(7) 0.0181(7) -0.0048(5) -0.0014(6) 0.0023(5)
C3 0.0328(8) 0.0209(8) 0.0236(7) -0.0035(6) -0.0060(6) 0.0060(6)
C4 0.0215(7) 0.0302(8) 0.0363(9) -0.0097(7) -0.0077(6) 0.0055(6)
C5 0.0195(7) 0.0251(8) 0.0419(9) -0.0082(7) 0.0041(6) -0.0012(6)
C6 0.0192(7) 0.0205(7) 0.0277(8) -0.0018(6) 0.0052(6) -0.0006(6)
C7 0.0171(6) 0.0136(6) 0.0187(7) -0.0029(5) -0.0006(5) 0.0002(5)
C8 0.0177(7) 0.0139(7) 0.0203(7) -0.0030(5) -0.0014(5) 0.0008(5)
C9 0.0178(7) 0.0146(7) 0.0190(7) -0.0009(5) 0.0009(5) -0.0004(5)
C10 0.0176(6) 0.0146(7) 0.0181(7) -0.0003(5) 0.0013(5) -0.0021(5)
C11 0.0179(6) 0.0156(7) 0.0167(6) -0.0001(5) 0.0012(5) -0.0002(5)
C12 0.0196(7) 0.0148(7) 0.0197(7) -0.0007(5) 0.0024(5) 0.0012(5)
C13 0.0231(7) 0.0169(7) 0.0183(7) -0.0039(5) 0.0000(5) -0.0023(6)
C14 0.0174(6) 0.0197(7) 0.0197(7) 0.0002(6) -0.0015(5) -0.0014(5)
C15 0.0182(6) 0.0159(7) 0.0190(7) -0.0005(5) 0.0009(5) -0.0010(5)
C16 0.0184(7) 0.0178(7) 0.0181(7) 0.0006(5) -0.0001(5) -0.0007(5)
C17 0.0169(6) 0.0159(7) 0.0190(7) -0.0013(5) 0.0028(5) -0.0002(5)
C18 0.0161(6) 0.0149(7) 0.0175(6) -0.0005(5) 0.0045(5) -0.0006(5)
C19 0.0163(6) 0.0153(7) 0.0204(7) -0.0008(5) 0.0012(5) 0.0004(5)
C20 0.0207(7) 0.0143(7) 0.0225(7) -0.0026(5) 0.0037(5) -0.0017(5)
C21 0.0198(7) 0.0140(7) 0.0273(7) 0.0001(6) 0.0035(6) 0.0020(5)
C22 0.0153(6) 0.0178(7) 0.0246(7) 0.0010(6) 0.0014(5) 0.0001(5)
C23 0.0240(7) 0.0279(8) 0.0287(8) -0.0035(6) 0.0080(6) 0.0003(6)
C24 0.0307(8) 0.0276(8) 0.0378(9) 0.0053(7) 0.0116(7) -0.0031(7)
C25 0.0233(7) 0.0282(8) 0.0311(8) 0.0057(7) 0.0054(6) -0.0018(6)
C26 0.0382(9) 0.0151(7) 0.0225(7) -0.0046(6) -0.0014(6) 0.0030(6)
C27 0.0304(8) 0.0229(8) 0.0233(7) -0.0067(6) -0.0078(6) 0.0019(6)
C28 0.0199(7) 0.0202(7) 0.0361(9) -0.0047(6) 0.0033(6) -0.0045(6)
C29 0.0398(9) 0.0239(8) 0.0220(8) -0.0013(6) 0.0091(6) 0.0032(7)

loop_
_atom_type_symbol
_atom_type_description
_atom_type_scat_dispersion_real
_atom_type_scat_dispersion_imag
_atom_type_scat_source
C C 0.0181 0.0091 'International Tables Vol C Tables 4.2.6.8 and 6.1.1.4'
H H 0.0000 0.0000 'International Tables Vol C Tables 4.2.6.8 and 6.1.1.4'
O O 0.0492 0.0322 'International Tables Vol C Tables 4.2.6.8 and 6.1.1.4'

loop_
_geom_angle_atom_site_label_1
_geom_angle_atom_site_label_2
_geom_angle_atom_site_label_3
_geom_angle
C25 O1 C9 117.85(11)
C12 O2 C26 119.28(11)
C14 O3 C27 118.04(11)
C19 O5 C28 114.63(10)
C19 O6 C29 116.07(11)
H1A C1 H1B 109.5
H1A C1 H1C 109.5
H1B C1 H1C 109.5
C2 C1 H1A 109.5
C2 C1 H1B 109.5
C2 C1 H1C 109.5
C1 C2 C7 116.21(12)
C3 C2 C1 121.73(14)
C3 C2 C7 121.99(14)
C2 C3 H3 117.5
C2 C3 C4 124.96(14)
C4 C3 H3 117.5
C3 C4 H4A 109.2
C3 C4 H4B 109.2
C3 C4 C5 112.04(12)
H4A C4 H4B 107.9
C5 C4 H4A 109.2
C5 C4 H4B 109.2
C4 C5 H5A 109.2
C4 C5 H5B 109.2
C4 C5 C6 111.96(13)
H5A C5 H5B 107.9
C6 C5 H5A 109.2
C6 C5 H5B 109.2
C5 C6 C7 106.98(12)
C5 C6 C23 108.30(12)
C23 C6 C7 112.11(12)
C24 C6 C5 110.53(13)
C24 C6 C7 111.97(12)
C24 C6 C23 106.92(13)
C2 C7 C6 110.23(11)
C2 C7 C8 109.44(11)
C2 C7 C11 113.94(11)
C8 C7 C6 110.02(11)
C11 C7 C6 111.43(11)
C11 C7 C8 101.43(10)
C7 C8 H8A 110.0
C7 C8 H8B 110.0
H8A C8 H8B 108.4
C9 C8 C7 108.29(11)
C9 C8 H8A 110.0
C9 C8 H8B 110.0
O1 C9 C8 103.53(11)
O1 C9 C10 110.23(11)
O1 C9 C18 107.14(10)
C10 C9 C8 103.20(11)
C10 C9 C18 111.75(11)
C18 C9 C8 120.54(11)
C11 C10 C9 111.00(12)
C11 C10 C15 125.37(13)
C15 C10 C9 123.46(12)
C10 C11 C7 111.78(12)
C10 C11 C12 116.44(12)
C12 C11 C7 131.73(12)
O2 C12 C11 116.97(12)
O2 C12 C13 123.21(12)
C13 C12 C11 119.80(13)
C12 C13 H13 119.5
C14 C13 C12 121.04(13)
C14 C13 H13 119.5
O3 C14 C13 123.06(12)
O3 C14 C15 117.05(12)
C13 C14 C15 119.90(12)
C10 C15 C14 116.27(13)
C10 C15 C16 117.39(12)
C14 C15 C16 126.29(12)
O4 C16 C15 124.74(13)
O4 C16 C17 119.67(13)
C15 C16 C17 115.59(11)
C18 C17 C16 123.10(12)
C18 C17 C22 119.90(12)
C22 C17 C16 116.99(12)
C9 C18 C19 119.64(11)
C17 C18 C9 119.15(12)
C17 C18 C19 121.18(12)
O5 C19 C18 103.65(10)
O5 C19 C20 110.40(11)
O6 C19 O5 105.75(10)
O6 C19 C18 112.08(11)
O6 C19 C20 111.52(11)
C20 C19 C18 112.90(11)
C19 C20 H20 118.7
C21 C20 C19 122.54(13)
C21 C20 H20 118.7
C20 C21 H21 119.7
C20 C21 C22 120.54(13)
C22 C21 H21 119.7
O7 C22 C17 122.23(13)
O7 C22 C21 121.42(13)
C21 C22 C17 116.24(12)
C6 C23 H23A 109.5
C6 C23 H23B 109.5
C6 C23 H23C 109.5
H23A C23 H23B 109.5
H23A C23 H23C 109.5
H23B C23 H23C 109.5
C6 C24 H24A 109.5
C6 C24 H24B 109.5
C6 C24 H24C 109.5
H24A C24 H24B 109.5
H24A C24 H24C 109.5
H24B C24 H24C 109.5
O1 C25 H25A 109.5
O1 C25 H25B 109.5
O1 C25 H25C 109.5
H25A C25 H25B 109.5
H25A C25 H25C 109.5
H25B C25 H25C 109.5
O2 C26 H26A 109.5
O2 C26 H26B 109.5
O2 C26 H26C 109.5
H26A C26 H26B 109.5
H26A C26 H26C 109.5
H26B C26 H26C 109.5
O3 C27 H27A 109.5
O3 C27 H27B 109.5
O3 C27 H27C 109.5
H27A C27 H27B 109.5
H27A C27 H27C 109.5
H27B C27 H27C 109.5
O5 C28 H28A 109.5
O5 C28 H28B 109.5
O5 C28 H28C 109.5
H28A C28 H28B 109.5
H28A C28 H28C 109.5
H28B C28 H28C 109.5
O6 C29 H29A 109.5
O6 C29 H29B 109.5
O6 C29 H29C 109.5
H29A C29 H29B 109.5
H29A C29 H29C 109.5
H29B C29 H29C 109.5

loop_
_geom_bond_atom_site_label_1
_geom_bond_atom_site_label_2
_geom_bond_distance
O1 C9 1.4695(16)
O1 C25 1.4262(18)
O2 C12 1.3561(17)
O2 C26 1.4264(17)
O3 C14 1.3549(17)
O3 C27 1.4337(17)
O4 C16 1.2198(17)
O5 C19 1.4205(16)
O5 C28 1.4381(17)
O6 C19 1.4114(17)
O6 C29 1.4284(18)
O7 C22 1.2191(17)
C1 H1A 0.9800
C1 H1B 0.9800
C1 H1C 0.9800
C1 C2 1.499(2)
C2 C3 1.329(2)
C2 C7 1.5292(19)
C3 H3 0.9500
C3 C4 1.499(2)
C4 H4A 0.9900
C4 H4B 0.9900
C4 C5 1.524(2)
C5 H5A 0.9900
C5 H5B 0.9900
C5 C6 1.536(2)
C6 C7 1.5811(19)
C6 C23 1.540(2)
C6 C24 1.535(2)
C7 C8 1.5799(18)
C7 C11 1.5292(18)
C8 H8A 0.9900
C8 H8B 0.9900
C8 C9 1.5308(18)
C9 C10 1.4987(19)
C9 C18 1.5148(19)
C10 C11 1.3755(19)
C10 C15 1.3957(19)
C11 C12 1.4049(19)
C12 C13 1.401(2)
C13 H13 0.9500
C13 C14 1.396(2)
C14 C15 1.4075(19)
C15 C16 1.4747(19)
C16 C17 1.5121(19)
C17 C18 1.3482(19)
C17 C22 1.5020(19)
C18 C19 1.5285(19)
C19 C20 1.5120(19)
C20 H20 0.9500
C20 C21 1.326(2)
C21 H21 0.9500
C21 C22 1.475(2)
C23 H23A 0.9800
C23 H23B 0.9800
C23 H23C 0.9800
C24 H24A 0.9800
C24 H24B 0.9800
C24 H24C 0.9800
C25 H25A 0.9800
C25 H25B 0.9800
C25 H25C 0.9800
C26 H26A 0.9800
C26 H26B 0.9800
C26 H26C 0.9800
C27 H27A 0.9800
C27 H27B 0.9800
C27 H27C 0.9800
C28 H28A 0.9800
C28 H28B 0.9800
C28 H28C 0.9800
C29 H29A 0.9800
C29 H29B 0.9800
C29 H29C 0.9800
